data_4081078
loop_
_publ_author_name
'Chalkley, Matthew J.'
'Guard, Louise M.'
'Hazari, Nilay'
'Hofmann, Peter'
'Hruszkewycz, Damian P.'
'Schmeier, Timothy J.'
'Takase, Michael K.'

_publ_section_title
;
 Synthesis, Electronic Structure, and Reactivity of Palladium(I) Dimers
 with Bridging Allyl, Cyclopentadienyl, and Indenyl Ligands
;
_journal_issue 15
_journal_name_full Organometallics
_journal_page_first 4223
_journal_paper_doi 10.1021/om400415c
_journal_volume 32
_journal_year 2013
_chemical_formula_sum 'C20 H40 P2 Pd2'
_chemical_formula_weight 555.26
_chemical_name_systematic
; 
 ? 
;
_space_group_IT_number 61
_symmetry_cell_setting orthorhombic
_symmetry_space_group_name_Hall '-P 2ac 2ab'
_symmetry_space_group_name_H-M 'P b c a'
_atom_sites_solution_hydrogens geom
_atom_sites_solution_primary direct
_atom_sites_solution_secondary difmap
_audit_creation_method SHELXL-97
_cell_angle_alpha 90.00
_cell_angle_beta 90.00
_cell_angle_gamma 90.00
_cell_formula_units_Z 8
_cell_length_a 10.9917(12)
_cell_length_b 17.0689(18)
_cell_length_c 25.153(3)
_cell_measurement_reflns_used 28978
_cell_measurement_temperature 223(2)
_cell_measurement_theta_max 26.5
_cell_measurement_theta_min 3.0
_cell_volume 4719.1(9)
_computing_cell_refinement 'CrystalClear-SM Expert 2.0 r12 (Rigaku, 2011)'
_computing_data_collection 'CrystalClear-SM Expert 2.0 r12 (Rigaku, 2011)'
_computing_data_reduction 'CrystalClear-SM Expert 2.0 r12 (Rigaku, 2011)'
_computing_publication_material 'SHELXL-97 (Sheldrick, 2008)'
_computing_structure_refinement 'SHELXL-97 (Sheldrick, 2008)'
_computing_structure_solution 'SHELXS-97 (Sheldrick, 2008)'
_diffrn_ambient_temperature 223(2)
_diffrn_detector_area_resol_mean 6.8
_diffrn_measured_fraction_theta_full 0.998
_diffrn_measured_fraction_theta_max 0.998
_diffrn_measurement_device_type 'Rigaku Mercury275R CCD'
_diffrn_measurement_method \w
_diffrn_radiation_monochromator graphite
_diffrn_radiation_source 'fine-focus sealed tube'
_diffrn_radiation_type MoK\a
_diffrn_radiation_wavelength 0.71075
_diffrn_reflns_av_R_equivalents 0.0765
_diffrn_reflns_av_sigmaI/netI 0.0438
_diffrn_reflns_limit_h_max 13
_diffrn_reflns_limit_h_min -13
_diffrn_reflns_limit_k_max 21
_diffrn_reflns_limit_k_min -21
_diffrn_reflns_limit_l_max 31
_diffrn_reflns_limit_l_min -31
_diffrn_reflns_number 35786
_diffrn_reflns_theta_full 26.37
_diffrn_reflns_theta_max 26.37
_diffrn_reflns_theta_min 3.13
_exptl_absorpt_coefficient_mu 1.660
_exptl_absorpt_correction_T_max 0.8515
_exptl_absorpt_correction_T_min 0.7218
_exptl_absorpt_correction_type multi-scan
_exptl_absorpt_process_details 'Jacobson, R. (1998) Private Communication'
_exptl_crystal_colour Colorless
_exptl_crystal_density_diffrn 1.563
_exptl_crystal_density_method 'not measured'
_exptl_crystal_description Plate
_exptl_crystal_F_000 2256
_exptl_crystal_size_max 0.21
_exptl_crystal_size_mid 0.10
_exptl_crystal_size_min 0.10
_refine_diff_density_max 0.527
_refine_diff_density_min -0.435
_refine_diff_density_rms 0.097
_refine_ls_extinction_method none
_refine_ls_goodness_of_fit_ref 1.157
_refine_ls_hydrogen_treatment constr
_refine_ls_matrix_type full
_refine_ls_number_parameters 223
_refine_ls_number_reflns 4820
_refine_ls_number_restraints 0
_refine_ls_restrained_S_all 1.157
_refine_ls_R_factor_all 0.0792
_refine_ls_R_factor_gt 0.0528
_refine_ls_shift/su_max 0.000
_refine_ls_shift/su_mean 0.000
_refine_ls_structure_factor_coef Fsqd
_refine_ls_weighting_details 'calc w=1/[\s^2^(Fo^2^)+(0.0152P)^2^+6.7725P] where P=(Fo^2^+2Fc^2^)/3'
_refine_ls_weighting_scheme calc
_refine_ls_wR_factor_gt 0.0637
_refine_ls_wR_factor_ref 0.0683
_reflns_number_gt 3774
_reflns_number_total 4820
_reflns_threshold_expression >2sigma(I)
_cod_data_source_file om400415c_si_002.cif
_cod_data_source_block '_AllCp'
_cod_original_sg_symbol_H-M Pbca
_cod_database_code 4081078

loop_
_symmetry_equiv_pos_as_xyz
'x, y, z'
'-x+1/2, -y, z+1/2'
'-x, y+1/2, -z+1/2'
'x+1/2, -y+1/2, -z'
'-x, -y, -z'
'x-1/2, y, -z-1/2'
'x, -y-1/2, z-1/2'
'-x-1/2, y-1/2, z'

loop_
_atom_site_label
_atom_site_type_symbol
_atom_site_fract_x
_atom_site_fract_y
_atom_site_fract_z
_atom_site_U_iso_or_equiv
_atom_site_adp_type
_atom_site_occupancy
_atom_site_symmetry_multiplicity
_atom_site_calc_flag
_atom_site_refinement_flags
C1 C -0.0703(4) 0.1846(3) 0.4473(2) 0.0401(12) Uani 1 1 d .
H1 H -0.0440 0.1901 0.4827 0.048 Uiso 1 1 calc R
C2 C -0.0087(4) 0.1417(3) 0.40774(19) 0.0370(11) Uani 1 1 d .
H2 H 0.0658 0.1151 0.4110 0.044 Uiso 1 1 calc R
C3 C -0.0837(4) 0.1472(3) 0.3616(2) 0.0433(12) Uani 1 1 d .
H3 H -0.0670 0.1236 0.3286 0.052 Uiso 1 1 calc R
C4 C -0.1832(5) 0.1919(3) 0.3726(2) 0.0478(14) Uani 1 1 d .
H4 H -0.2460 0.2038 0.3485 0.057 Uiso 1 1 calc R
C5 C -0.1766(4) 0.2179(3) 0.4263(2) 0.0437(12) Uani 1 1 d .
H5 H -0.2321 0.2506 0.4440 0.052 Uiso 1 1 calc R
C11 C 0.1456(4) 0.3668(3) 0.4496(2) 0.0425(13) Uani 1 1 d .
H11 H 0.1460 0.3487 0.4849 0.051 Uiso 1 1 calc R
C12 C 0.2365(4) 0.3383(3) 0.4153(2) 0.0472(13) Uani 1 1 d .
H12A H 0.3145 0.3278 0.4328 0.057 Uiso 1 1 calc R
H12B H 0.2475 0.3693 0.3829 0.057 Uiso 1 1 calc R
C13 C 0.0536(4) 0.4207(3) 0.4350(2) 0.0484(14) Uani 1 1 d .
H13A H 0.0709 0.4489 0.4020 0.058 Uiso 1 1 calc R
H13B H 0.0316 0.4572 0.4635 0.058 Uiso 1 1 calc R
Pd1 Pd 0.12560(3) 0.23870(2) 0.405603(14) 0.03155(10) Uani 1 1 d .
P1 P 0.26130(11) 0.18153(8) 0.35053(5) 0.0360(3) Uani 1 1 d .
C21 C 0.4231(4) 0.1908(3) 0.3666(2) 0.0466(13) Uani 1 1 d .
H21A H 0.4706 0.1652 0.3385 0.056 Uiso 1 1 calc R
H21B H 0.4449 0.2465 0.3666 0.056 Uiso 1 1 calc R
C22 C 0.4584(5) 0.1555(3) 0.4198(2) 0.0611(16) Uani 1 1 d .
H22A H 0.4074 0.1774 0.4475 0.092 Uiso 1 1 calc R
H22B H 0.5430 0.1674 0.4273 0.092 Uiso 1 1 calc R
H22C H 0.4474 0.0991 0.4185 0.092 Uiso 1 1 calc R
C23 C 0.2440(5) 0.0766(3) 0.3363(2) 0.0478(13) Uani 1 1 d .
H23A H 0.2544 0.0480 0.3698 0.057 Uiso 1 1 calc R
H23B H 0.1603 0.0677 0.3244 0.057 Uiso 1 1 calc R
C24 C 0.3293(5) 0.0405(4) 0.2954(2) 0.078(2) Uani 1 1 d .
H24A H 0.3092 0.0603 0.2603 0.116 Uiso 1 1 calc R
H24B H 0.3203 -0.0161 0.2958 0.116 Uiso 1 1 calc R
H24C H 0.4127 0.0541 0.3040 0.116 Uiso 1 1 calc R
C25 C 0.2559(5) 0.2285(4) 0.2852(2) 0.0615(16) Uani 1 1 d .
H25A H 0.2859 0.2824 0.2886 0.074 Uiso 1 1 calc R
H25B H 0.3108 0.2005 0.2611 0.074 Uiso 1 1 calc R
C26 C 0.1310(5) 0.2304(4) 0.2611(2) 0.091(2) Uani 1 1 d .
H26A H 0.1051 0.1773 0.2531 0.136 Uiso 1 1 calc R
H26B H 0.1328 0.2609 0.2286 0.136 Uiso 1 1 calc R
H26C H 0.0746 0.2540 0.2860 0.136 Uiso 1 1 calc R
Pd2 Pd -0.06957(3) 0.32903(2) 0.425784(14) 0.03235(10) Uani 1 1 d .
P2 P -0.21721(10) 0.41402(7) 0.40107(5) 0.0322(3) Uani 1 1 d .
C31 C -0.3644(4) 0.3718(3) 0.3826(2) 0.0445(13) Uani 1 1 d .
H31A H -0.3494 0.3299 0.3568 0.053 Uiso 1 1 calc R
H31B H -0.3992 0.3473 0.4144 0.053 Uiso 1 1 calc R
C32 C -0.4605(5) 0.4262(3) 0.3592(3) 0.0680(19) Uani 1 1 d .
H32A H -0.4816 0.4660 0.3851 0.102 Uiso 1 1 calc R
H32B H -0.5324 0.3961 0.3502 0.102 Uiso 1 1 calc R
H32C H -0.4285 0.4510 0.3275 0.102 Uiso 1 1 calc R
C33 C -0.2569(4) 0.4929(3) 0.44695(18) 0.0374(11) Uani 1 1 d .
H33A H -0.1828 0.5216 0.4564 0.045 Uiso 1 1 calc R
H33B H -0.3116 0.5295 0.4288 0.045 Uiso 1 1 calc R
C34 C -0.3176(5) 0.4647(3) 0.4973(2) 0.0590(16) Uani 1 1 d .
H34A H -0.3971 0.4434 0.4888 0.089 Uiso 1 1 calc R
H34B H -0.3266 0.5082 0.5218 0.089 Uiso 1 1 calc R
H34C H -0.2680 0.4243 0.5136 0.089 Uiso 1 1 calc R
C35 C -0.1720(4) 0.4689(3) 0.34189(19) 0.0458(13) Uani 1 1 d .
H35A H -0.2411 0.5005 0.3298 0.055 Uiso 1 1 calc R
H35B H -0.1059 0.5048 0.3514 0.055 Uiso 1 1 calc R
C36 C -0.1300(6) 0.4170(4) 0.2963(2) 0.0715(18) Uani 1 1 d .
H36A H -0.0647 0.3833 0.3085 0.107 Uiso 1 1 calc R
H36B H -0.1010 0.4495 0.2674 0.107 Uiso 1 1 calc R
H36C H -0.1975 0.3852 0.2841 0.107 Uiso 1 1 calc R

loop_
_atom_site_aniso_label
_atom_site_aniso_U_11
_atom_site_aniso_U_22
_atom_site_aniso_U_33
_atom_site_aniso_U_23
_atom_site_aniso_U_13
_atom_site_aniso_U_12
C1 0.045(3) 0.032(3) 0.043(3) 0.007(2) -0.003(2) -0.009(2)
C2 0.031(3) 0.034(3) 0.046(3) 0.004(2) -0.003(2) -0.005(2)
C3 0.051(3) 0.036(3) 0.043(3) -0.001(2) -0.005(2) -0.006(2)
C4 0.040(3) 0.038(3) 0.065(4) 0.006(3) -0.013(3) -0.007(2)
C5 0.042(3) 0.029(3) 0.059(3) 0.005(3) 0.009(3) -0.003(2)
C11 0.042(3) 0.037(3) 0.049(3) -0.005(2) -0.014(2) -0.010(2)
C12 0.033(3) 0.042(3) 0.066(4) -0.009(3) -0.004(2) -0.006(2)
C13 0.042(3) 0.038(3) 0.065(4) -0.009(3) -0.010(3) -0.002(2)
Pd1 0.02849(17) 0.0326(2) 0.03356(19) 0.00012(17) -0.00147(16) 0.00092(16)
P1 0.0322(6) 0.0428(8) 0.0329(7) 0.0008(6) 0.0016(5) 0.0008(6)
C21 0.034(3) 0.049(3) 0.056(3) -0.007(3) 0.008(2) -0.001(2)
C22 0.046(3) 0.069(4) 0.068(4) -0.002(3) -0.018(3) 0.002(3)
C23 0.040(3) 0.052(3) 0.052(3) -0.013(3) -0.003(3) 0.000(2)
C24 0.077(5) 0.079(5) 0.077(5) -0.035(4) -0.006(4) 0.018(4)
C25 0.056(4) 0.084(5) 0.044(3) 0.017(3) 0.011(3) 0.014(3)
C26 0.063(4) 0.159(7) 0.050(4) 0.035(4) -0.011(3) 0.015(5)
Pd2 0.03076(18) 0.02983(19) 0.0365(2) -0.00099(18) -0.00111(16) 0.00215(16)
P2 0.0290(6) 0.0290(7) 0.0385(7) -0.0021(6) -0.0025(5) 0.0013(5)
C31 0.035(3) 0.037(3) 0.061(3) -0.005(3) -0.006(2) 0.000(2)
C32 0.040(3) 0.052(4) 0.112(6) -0.001(4) -0.024(3) 0.003(3)
C33 0.036(3) 0.030(3) 0.046(3) -0.006(2) -0.002(2) 0.002(2)
C34 0.060(4) 0.061(4) 0.056(4) -0.001(3) 0.015(3) 0.005(3)
C35 0.038(3) 0.053(3) 0.047(3) 0.006(3) 0.000(2) 0.003(2)
C36 0.086(5) 0.085(5) 0.044(4) -0.010(3) 0.013(3) 0.007(4)

loop_
_atom_type_symbol
_atom_type_description
_atom_type_scat_dispersion_real
_atom_type_scat_dispersion_imag
_atom_type_scat_source
C C 0.0033 0.0016 'International Tables Vol C Tables 4.2.6.8 and 6.1.1.4'
H H 0.0000 0.0000 'International Tables Vol C Tables 4.2.6.8 and 6.1.1.4'
P P 0.1023 0.0942 'International Tables Vol C Tables 4.2.6.8 and 6.1.1.4'
Pd Pd -0.9988 1.0072 'International Tables Vol C Tables 4.2.6.8 and 6.1.1.4'

loop_
_geom_angle_atom_site_label_1
_geom_angle_atom_site_label_2
_geom_angle_atom_site_label_3
_geom_angle
C5 C1 C2 110.1(4)
C5 C1 Pd2 61.7(2)
C2 C1 Pd2 110.7(3)
C5 C1 Pd1 113.5(3)
C2 C1 Pd1 59.7(2)
Pd2 C1 Pd1 63.77(10)
C5 C1 H1 124.9
C2 C1 H1 124.9
Pd2 C1 H1 96.0
Pd1 C1 H1 95.3
C1 C2 C3 105.2(4)
C1 C2 Pd1 87.1(3)
C3 C2 Pd1 108.4(3)
C1 C2 H2 127.4
C3 C2 H2 127.4
Pd1 C2 H2 77.4
C4 C3 C2 109.6(5)
C4 C3 H3 125.2
C2 C3 H3 125.2
C3 C4 C5 109.0(5)
C3 C4 H4 125.5
C5 C4 H4 125.5
C1 C5 C4 105.9(4)
C1 C5 Pd2 84.7(3)
C4 C5 Pd2 106.6(3)
C1 C5 H5 127.0
C4 C5 H5 127.0
Pd2 C5 H5 80.8
C12 C11 C13 125.0(5)
C12 C11 Pd1 58.7(2)
C13 C11 Pd1 113.4(3)
C12 C11 Pd2 115.6(3)
C13 C11 Pd2 55.6(2)
Pd1 C11 Pd2 65.31(11)
C12 C11 H11 117.5
C13 C11 H11 117.5
Pd1 C11 H11 97.6
Pd2 C11 H11 98.3
C11 C12 Pd1 86.5(3)
C11 C12 H12A 114.2
Pd1 C12 H12A 114.2
C11 C12 H12B 114.2
Pd1 C12 H12B 114.2
H12A C12 H12B 111.4
C11 C13 Pd2 90.3(3)
C11 C13 H13A 113.6
Pd2 C13 H13A 113.6
C11 C13 H13B 113.6
Pd2 C13 H13B 113.6
H13A C13 H13B 110.9
C12 Pd1 C2 169.92(19)
C12 Pd1 P1 92.16(14)
C2 Pd1 P1 97.57(13)
C12 Pd1 C11 34.79(16)
C2 Pd1 C11 135.38(17)
P1 Pd1 C11 126.95(12)
C12 Pd1 C1 136.75(17)
C2 Pd1 C1 33.25(15)
P1 Pd1 C1 130.50(11)
C11 Pd1 C1 102.17(16)
C12 Pd1 Pd2 88.69(13)
C2 Pd1 Pd2 83.84(12)
P1 Pd1 Pd2 152.93(4)
C11 Pd1 Pd2 58.47(11)
C1 Pd1 Pd2 57.34(10)
C25 P1 C21 101.0(2)
C25 P1 C23 104.5(3)
C21 P1 C23 103.1(2)
C25 P1 Pd1 109.89(18)
C21 P1 Pd1 118.00(17)
C23 P1 Pd1 118.21(17)
C22 C21 P1 114.1(3)
C22 C21 H21A 108.7
P1 C21 H21A 108.7
C22 C21 H21B 108.7
P1 C21 H21B 108.7
H21A C21 H21B 107.6
C21 C22 H22A 109.5
C21 C22 H22B 109.5
H22A C22 H22B 109.5
C21 C22 H22C 109.5
H22A C22 H22C 109.5
H22B C22 H22C 109.5
C24 C23 P1 117.6(4)
C24 C23 H23A 107.9
P1 C23 H23A 107.9
C24 C23 H23B 107.9
P1 C23 H23B 107.9
H23A C23 H23B 107.2
C23 C24 H24A 109.5
C23 C24 H24B 109.5
H24A C24 H24B 109.5
C23 C24 H24C 109.5
H24A C24 H24C 109.5
H24B C24 H24C 109.5
C26 C25 P1 113.7(4)
C26 C25 H25A 108.8
P1 C25 H25A 108.8
C26 C25 H25B 108.8
P1 C25 H25B 108.8
H25A C25 H25B 107.7
C25 C26 H26A 109.5
C25 C26 H26B 109.5
H26A C26 H26B 109.5
C25 C26 H26C 109.5
H26A C26 H26C 109.5
H26B C26 H26C 109.5
C13 Pd2 C5 168.71(19)
C13 Pd2 P2 90.86(14)
C5 Pd2 P2 99.71(13)
C13 Pd2 C11 34.12(16)
C5 Pd2 C11 135.20(17)
P2 Pd2 C11 124.98(12)
C13 Pd2 C1 135.41(17)
C5 Pd2 C1 33.59(15)
P2 Pd2 C1 133.05(11)
C11 Pd2 C1 101.63(16)
C13 Pd2 Pd1 86.18(13)
C5 Pd2 Pd1 86.22(13)
P2 Pd2 Pd1 152.52(4)
C11 Pd2 Pd1 56.21(11)
C1 Pd2 Pd1 58.89(11)
C33 P2 C35 101.7(2)
C33 P2 C31 103.8(2)
C35 P2 C31 103.6(2)
C33 P2 Pd2 118.06(16)
C35 P2 Pd2 110.92(16)
C31 P2 Pd2 116.79(15)
C32 C31 P2 118.0(3)
C32 C31 H31A 107.8
P2 C31 H31A 107.8
C32 C31 H31B 107.8
P2 C31 H31B 107.8
H31A C31 H31B 107.1
C31 C32 H32A 109.5
C31 C32 H32B 109.5
H32A C32 H32B 109.5
C31 C32 H32C 109.5
H32A C32 H32C 109.5
H32B C32 H32C 109.5
C34 C33 P2 113.6(3)
C34 C33 H33A 108.8
P2 C33 H33A 108.8
C34 C33 H33B 108.8
P2 C33 H33B 108.8
H33A C33 H33B 107.7
C33 C34 H34A 109.5
C33 C34 H34B 109.5
H34A C34 H34B 109.5
C33 C34 H34C 109.5
H34A C34 H34C 109.5
H34B C34 H34C 109.5
C36 C35 P2 113.5(4)
C36 C35 H35A 108.9
P2 C35 H35A 108.9
C36 C35 H35B 108.9
P2 C35 H35B 108.9
H35A C35 H35B 107.7
C35 C36 H36A 109.5
C35 C36 H36B 109.5
H36A C36 H36B 109.5
C35 C36 H36C 109.5
H36A C36 H36C 109.5
H36B C36 H36C 109.5

loop_
_geom_bond_atom_site_label_1
_geom_bond_atom_site_label_2
_geom_bond_distance
C1 C5 1.403(6)
C1 C2 1.410(6)
C1 Pd2 2.525(4)
C1 Pd1 2.568(5)
C1 H1 0.9400
C2 C3 1.427(6)
C2 Pd1 2.219(4)
C2 H2 0.9400
C3 C4 1.361(7)
C3 H3 0.9400
C4 C5 1.424(7)
C4 H4 0.9400
C5 Pd2 2.233(4)
C5 H5 0.9400
C11 C12 1.407(6)
C11 C13 1.416(6)
C11 Pd1 2.461(5)
C11 Pd2 2.524(4)
C11 H11 0.9400
C12 Pd1 2.106(5)
C12 H12A 0.9800
C12 H12B 0.9800
C13 Pd2 2.082(5)
C13 H13A 0.9800
C13 H13B 0.9800
Pd1 P1 2.2574(13)
Pd1 Pd2 2.6901(5)
P1 C25 1.830(5)
P1 C21 1.831(5)
P1 C23 1.836(5)
C21 C22 1.518(7)
C21 H21A 0.9800
C21 H21B 0.9800
C22 H22A 0.9700
C22 H22B 0.9700
C22 H22C 0.9700
C23 C24 1.523(7)
C23 H23A 0.9800
C23 H23B 0.9800
C24 H24A 0.9700
C24 H24B 0.9700
C24 H24C 0.9700
C25 C26 1.501(7)
C25 H25A 0.9800
C25 H25B 0.9800
C26 H26A 0.9700
C26 H26B 0.9700
C26 H26C 0.9700
Pd2 P2 2.2638(12)
P2 C33 1.826(4)
P2 C35 1.828(5)
P2 C31 1.831(5)
C31 C32 1.524(6)
C31 H31A 0.9800
C31 H31B 0.9800
C32 H32A 0.9700
C32 H32B 0.9700
C32 H32C 0.9700
C33 C34 1.510(6)
C33 H33A 0.9800
C33 H33B 0.9800
C34 H34A 0.9700
C34 H34B 0.9700
C34 H34C 0.9700
C35 C36 1.519(7)
C35 H35A 0.9800
C35 H35B 0.9800
C36 H36A 0.9700
C36 H36B 0.9700
C36 H36C 0.9700
